data_4036933
loop_
_publ_author_name
'Borthakur, Upasana'
'Borah, Madhurjya'
'Deka, Manash J.'
'Saikia, Anil K.'

_publ_section_title
;
 Synthesis of Tetrahydro-1H-indeno[1,2-b]pyridine via Cascade Cyclization
 and Friedel-Crafts Reaction.
;
_journal_issue 19
_journal_name_full 'The Journal of organic chemistry'
_journal_page_first 8736
_journal_page_last 8743
_journal_paper_doi 10.1021/acs.joc.6b00988
_journal_volume 81
_journal_year 2016
_chemical_formula_sum 'C25 H22 Br N O2 S'
_chemical_formula_weight 480.40
_space_group_IT_number 2
_space_group_name_Hall '-P 1'
_space_group_name_H-M_alt 'P -1'
_symmetry_cell_setting triclinic
_symmetry_space_group_name_H-M 'P -1'
_atom_sites_solution_hydrogens geom
_atom_sites_solution_primary direct
_atom_sites_solution_secondary difmap
_audit_creation_method SHELXL-97
_cell_angle_alpha 87.351(4)
_cell_angle_beta 71.155(4)
_cell_angle_gamma 71.657(3)
_cell_formula_units_Z 2
_cell_length_a 8.8934(5)
_cell_length_b 10.6507(5)
_cell_length_c 12.7350(7)
_cell_measurement_reflns_used 3879
_cell_measurement_temperature 296(2)
_cell_measurement_theta_max 27.25
_cell_measurement_theta_min 2.55
_cell_volume 1081.54(10)
_computing_structure_refinement 'SHELXL-97 (Sheldrick, 1997)'
_computing_structure_solution 'SHELXS-97 (Sheldrick, 1990)'
_diffrn_ambient_temperature 296(2)
_diffrn_measured_fraction_theta_full 0.983
_diffrn_measured_fraction_theta_max 0.983
_diffrn_measurement_device_type 'CCD area detector'
_diffrn_measurement_method 'phi and omega scans'
_diffrn_radiation_monochromator graphite
_diffrn_radiation_source 'fine-focus sealed tube'
_diffrn_radiation_type MoK\a
_diffrn_radiation_wavelength 0.71073
_diffrn_reflns_av_R_equivalents 0.0305
_diffrn_reflns_av_sigmaI/netI 0.0307
_diffrn_reflns_limit_h_max 10
_diffrn_reflns_limit_h_min -10
_diffrn_reflns_limit_k_max 12
_diffrn_reflns_limit_k_min -12
_diffrn_reflns_limit_l_max 15
_diffrn_reflns_limit_l_min -14
_diffrn_reflns_number 14285
_diffrn_reflns_theta_full 25.25
_diffrn_reflns_theta_max 25.25
_diffrn_reflns_theta_min 1.69
_exptl_absorpt_coefficient_mu 2.019
_exptl_absorpt_correction_T_max 0.785
_exptl_absorpt_correction_T_min 0.565
_exptl_absorpt_correction_type multi-scan
_exptl_absorpt_process_details multi-scan
_exptl_crystal_colour colorless
_exptl_crystal_density_diffrn 1.475
_exptl_crystal_density_method 'not measured'
_exptl_crystal_description block
_exptl_crystal_F_000 492
_exptl_crystal_size_max 0.32
_exptl_crystal_size_mid 0.24
_exptl_crystal_size_min 0.12
_refine_diff_density_max 0.689
_refine_diff_density_min -0.571
_refine_diff_density_rms 0.050
_refine_ls_extinction_method none
_refine_ls_goodness_of_fit_ref 1.100
_refine_ls_hydrogen_treatment constr
_refine_ls_matrix_type full
_refine_ls_number_parameters 272
_refine_ls_number_reflns 3857
_refine_ls_number_restraints 0
_refine_ls_restrained_S_all 1.100
_refine_ls_R_factor_all 0.0569
_refine_ls_R_factor_gt 0.0384
_refine_ls_shift/su_max 0.000
_refine_ls_shift/su_mean 0.000
_refine_ls_structure_factor_coef Fsqd
_refine_ls_weighting_details 'calc w=1/[\s^2^(Fo^2^)+(0.0000P)^2^+1.1000P] where P=(Fo^2^+2Fc^2^)/3'
_refine_ls_weighting_scheme calc
_refine_ls_wR_factor_gt 0.0683
_refine_ls_wR_factor_ref 0.0739
_reflns_number_gt 2896
_reflns_number_total 3857
_reflns_threshold_expression >2sigma(I)
_cod_data_source_file jo6b00988_si_003.cif
_cod_data_source_block 8e
_cod_depositor_comments
;
The following automatic conversions were performed:

data item '_symmetry_cell_setting' value 'Triclinic' was changed to
'triclinic' in accordance with the
/home/saulius/struct/COD-crude-data/automatic-downloads/DataCite-retrospective/ACS/depositions/lib/dictionaries/cif_core.dic
dictionary named 'cif_core.dic' version 2.4.2 last updated on
2011-04-26.

Automatic conversion script
Id: cif_fix_values 6909 2019-04-08 15:41:33Z antanas 
;
_cod_original_sg_symbol_H-M P-1
_cod_database_code 4036933

loop_
_symmetry_equiv_pos_as_xyz
'x, y, z'
'-x, -y, -z'

loop_
_atom_site_label
_atom_site_type_symbol
_atom_site_fract_x
_atom_site_fract_y
_atom_site_fract_z
_atom_site_U_iso_or_equiv
_atom_site_adp_type
_atom_site_occupancy
_atom_site_symmetry_multiplicity
_atom_site_calc_flag
_atom_site_refinement_flags
Br1 Br 0.21661(5) 0.84893(3) 0.46517(3) 0.06867(14) Uani 1 1 d .
S1 S 0.64542(10) 0.07403(7) 0.24194(7) 0.0507(2) Uani 1 1 d .
O1 O 0.7958(3) 0.1016(2) 0.1820(2) 0.0651(7) Uani 1 1 d .
O2 O 0.6533(3) -0.05572(19) 0.2795(2) 0.0674(7) Uani 1 1 d .
N1 N 0.5518(3) 0.1766(2) 0.3543(2) 0.0413(6) Uani 1 1 d .
C4 C 0.4010(4) 0.0479(3) 0.1664(3) 0.0578(9) Uani 1 1 d .
H4 H 0.4001 -0.0243 0.2102 0.069 Uiso 1 1 calc R
C3 C 0.2905(5) 0.0888(4) 0.1076(3) 0.0659(10) Uani 1 1 d .
H3 H 0.2152 0.0431 0.1123 0.079 Uiso 1 1 calc R
C2 C 0.2880(5) 0.1954(4) 0.0421(3) 0.0647(10) Uani 1 1 d .
C7 C 0.4043(5) 0.2588(4) 0.0340(3) 0.0670(10) Uani 1 1 d .
H7 H 0.4073 0.3292 -0.0118 0.080 Uiso 1 1 calc R
C6 C 0.5168(4) 0.2202(3) 0.0924(3) 0.0575(9) Uani 1 1 d .
H6 H 0.5937 0.2646 0.0864 0.069 Uiso 1 1 calc R
C5 C 0.5135(4) 0.1151(3) 0.1597(2) 0.0462(8) Uani 1 1 d .
C8 C 0.4053(4) 0.1506(3) 0.4382(3) 0.0513(8) Uani 1 1 d .
H8A H 0.4046 0.1703 0.5120 0.062 Uiso 1 1 calc R
H8B H 0.4175 0.0573 0.4318 0.062 Uiso 1 1 calc R
C9 C 0.2392(4) 0.2318(3) 0.4251(3) 0.0551(9) Uani 1 1 d .
H9A H 0.1486 0.2122 0.4828 0.066 Uiso 1 1 calc R
H9B H 0.2355 0.2077 0.3537 0.066 Uiso 1 1 calc R
C10 C 0.2149(4) 0.3796(3) 0.4329(3) 0.0475(8) Uani 1 1 d .
H10A H 0.1363 0.4267 0.3954 0.057 Uiso 1 1 calc R
H10B H 0.1680 0.4120 0.5103 0.057 Uiso 1 1 calc R
C11 C 0.3765(3) 0.4064(3) 0.3815(2) 0.0379(7) Uani 1 1 d .
C12 C 0.5291(3) 0.3154(3) 0.3443(2) 0.0367(6) Uani 1 1 d .
C13 C 0.6605(3) 0.3797(3) 0.3111(2) 0.0392(7) Uani 1 1 d .
C18 C 0.5780(4) 0.5167(3) 0.3274(2) 0.0414(7) Uani 1 1 d .
C19 C 0.3911(3) 0.5436(3) 0.3752(3) 0.0417(7) Uani 1 1 d .
H19 H 0.3519 0.5836 0.4510 0.050 Uiso 1 1 calc R
C17 C 0.6661(4) 0.6061(3) 0.3039(3) 0.0530(8) Uani 1 1 d .
H17 H 0.6102 0.6968 0.3127 0.064 Uiso 1 1 calc R
C16 C 0.8393(4) 0.5580(4) 0.2668(3) 0.0608(9) Uani 1 1 d .
H16 H 0.9009 0.6168 0.2507 0.073 Uiso 1 1 calc R
C15 C 0.9210(4) 0.4235(4) 0.2537(3) 0.0570(9) Uani 1 1 d .
H15 H 1.0375 0.3930 0.2295 0.068 Uiso 1 1 calc R
C14 C 0.8342(4) 0.3324(3) 0.2754(3) 0.0492(8) Uani 1 1 d .
H14 H 0.8911 0.2419 0.2664 0.059 Uiso 1 1 calc R
C20 C 0.2928(3) 0.6352(3) 0.3083(3) 0.0438(7) Uani 1 1 d .
C21 C 0.2890(4) 0.5840(3) 0.2088(3) 0.0557(9) Uani 1 1 d .
H21 H 0.3454 0.4952 0.1856 0.067 Uiso 1 1 calc R
C22 C 0.2016(4) 0.6661(4) 0.1462(3) 0.0603(9) Uani 1 1 d .
H22 H 0.2007 0.6323 0.0804 0.072 Uiso 1 1 calc R
C23 C 0.1162(4) 0.7966(4) 0.1802(4) 0.0666(11) Uani 1 1 d .
H23 H 0.0560 0.8502 0.1382 0.080 Uiso 1 1 calc R
C24 C 0.1187(4) 0.8488(3) 0.2755(3) 0.0620(10) Uani 1 1 d .
H24 H 0.0606 0.9375 0.2983 0.074 Uiso 1 1 calc R
C25 C 0.2082(4) 0.7687(3) 0.3374(3) 0.0492(8) Uani 1 1 d .
C1 C 0.1625(6) 0.2400(5) -0.0189(3) 0.0959(15) Uani 1 1 d .
H1A H 0.1232 0.3350 -0.0165 0.144 Uiso 1 1 calc R
H1B H 0.0697 0.2079 0.0159 0.144 Uiso 1 1 calc R
H1C H 0.2147 0.2054 -0.0948 0.144 Uiso 1 1 calc R

loop_
_atom_site_aniso_label
_atom_site_aniso_U_11
_atom_site_aniso_U_22
_atom_site_aniso_U_33
_atom_site_aniso_U_23
_atom_site_aniso_U_13
_atom_site_aniso_U_12
Br1 0.0746(3) 0.04249(19) 0.0809(3) -0.00939(17) -0.0226(2) -0.00859(16)
S1 0.0490(5) 0.0350(4) 0.0607(6) -0.0047(4) -0.0171(4) -0.0031(3)
O1 0.0426(13) 0.0611(14) 0.0757(17) -0.0182(12) -0.0040(12) -0.0076(11)
O2 0.0837(17) 0.0313(11) 0.0828(18) 0.0008(11) -0.0359(15) -0.0030(11)
N1 0.0398(14) 0.0331(12) 0.0485(16) 0.0025(11) -0.0157(12) -0.0068(10)
C4 0.071(2) 0.054(2) 0.053(2) 0.0070(17) -0.021(2) -0.0262(18)
C3 0.070(3) 0.079(3) 0.058(2) -0.003(2) -0.024(2) -0.033(2)
C2 0.070(3) 0.077(3) 0.040(2) -0.0096(19) -0.0178(19) -0.013(2)
C7 0.092(3) 0.059(2) 0.045(2) 0.0088(17) -0.022(2) -0.019(2)
C6 0.070(2) 0.054(2) 0.048(2) 0.0025(16) -0.0123(19) -0.0255(17)
C5 0.0527(19) 0.0400(16) 0.0402(19) -0.0042(14) -0.0097(15) -0.0118(14)
C8 0.056(2) 0.0423(17) 0.053(2) 0.0101(15) -0.0150(17) -0.0165(15)
C9 0.0452(19) 0.054(2) 0.062(2) 0.0042(17) -0.0080(17) -0.0197(15)
C10 0.0367(17) 0.0505(18) 0.050(2) 0.0046(15) -0.0125(15) -0.0083(13)
C11 0.0364(16) 0.0357(15) 0.0403(18) 0.0033(13) -0.0151(14) -0.0071(12)
C12 0.0390(16) 0.0345(14) 0.0375(17) 0.0022(12) -0.0162(14) -0.0087(12)
C13 0.0370(17) 0.0404(16) 0.0400(18) 0.0027(13) -0.0151(14) -0.0096(12)
C18 0.0435(18) 0.0414(16) 0.0438(19) 0.0063(13) -0.0209(15) -0.0130(13)
C19 0.0426(17) 0.0343(15) 0.0450(19) -0.0016(13) -0.0159(15) -0.0054(12)
C17 0.060(2) 0.0472(18) 0.061(2) 0.0090(16) -0.0291(19) -0.0213(16)
C16 0.060(2) 0.073(2) 0.067(3) 0.0130(19) -0.027(2) -0.0388(19)
C15 0.0386(19) 0.078(2) 0.057(2) 0.0027(18) -0.0166(17) -0.0214(17)
C14 0.0380(18) 0.0523(18) 0.055(2) 0.0009(15) -0.0167(16) -0.0097(14)
C20 0.0357(17) 0.0407(16) 0.055(2) 0.0072(14) -0.0159(15) -0.0116(13)
C21 0.050(2) 0.056(2) 0.070(2) 0.0206(18) -0.0298(19) -0.0208(16)
C22 0.055(2) 0.074(2) 0.067(3) 0.0193(19) -0.032(2) -0.0319(19)
C23 0.056(2) 0.069(2) 0.091(3) 0.039(2) -0.044(2) -0.0270(19)
C24 0.042(2) 0.050(2) 0.092(3) 0.023(2) -0.026(2) -0.0111(15)
C25 0.0376(17) 0.0442(17) 0.065(2) 0.0085(16) -0.0163(16) -0.0130(13)
C1 0.104(3) 0.119(4) 0.065(3) -0.005(3) -0.047(3) -0.015(3)

loop_
_atom_type_symbol
_atom_type_description
_atom_type_scat_dispersion_real
_atom_type_scat_dispersion_imag
_atom_type_scat_source
C C 0.0033 0.0016 'International Tables Vol C Tables 4.2.6.8 and 6.1.1.4'
H H 0.0000 0.0000 'International Tables Vol C Tables 4.2.6.8 and 6.1.1.4'
Br Br -0.2901 2.4595 'International Tables Vol C Tables 4.2.6.8 and 6.1.1.4'
N N 0.0061 0.0033 'International Tables Vol C Tables 4.2.6.8 and 6.1.1.4'
O O 0.0106 0.0060 'International Tables Vol C Tables 4.2.6.8 and 6.1.1.4'
S S 0.1246 0.1234 'International Tables Vol C Tables 4.2.6.8 and 6.1.1.4'

loop_
_geom_angle_atom_site_label_1
_geom_angle_atom_site_label_2
_geom_angle_atom_site_label_3
_geom_angle
O1 S1 O2 119.72(14)
O1 S1 N1 107.22(13)
O2 S1 N1 106.22(13)
O1 S1 C5 107.67(15)
O2 S1 C5 108.45(14)
N1 S1 C5 106.92(13)
C12 N1 C8 112.4(2)
C12 N1 S1 119.73(19)
C8 N1 S1 116.06(19)
C3 C4 C5 119.5(3)
C3 C4 H4 120.3
C5 C4 H4 120.3
C4 C3 C2 121.9(3)
C4 C3 H3 119.1
C2 C3 H3 119.1
C3 C2 C7 117.8(3)
C3 C2 C1 120.6(4)
C7 C2 C1 121.5(4)
C2 C7 C6 121.6(3)
C2 C7 H7 119.2
C6 C7 H7 119.2
C5 C6 C7 119.3(3)
C5 C6 H6 120.3
C7 C6 H6 120.3
C6 C5 C4 119.9(3)
C6 C5 S1 119.3(3)
C4 C5 S1 120.7(2)
N1 C8 C9 113.2(2)
N1 C8 H8A 108.9
C9 C8 H8A 108.9
N1 C8 H8B 108.9
C9 C8 H8B 108.9
H8A C8 H8B 107.8
C8 C9 C10 111.1(3)
C8 C9 H9A 109.4
C10 C9 H9A 109.4
C8 C9 H9B 109.4
C10 C9 H9B 109.4
H9A C9 H9B 108.0
C11 C10 C9 111.0(2)
C11 C10 H10A 109.4
C9 C10 H10A 109.4
C11 C10 H10B 109.4
C9 C10 H10B 109.4
H10A C10 H10B 108.0
C12 C11 C10 126.3(3)
C12 C11 C19 110.3(2)
C10 C11 C19 123.1(2)
C11 C12 N1 121.5(2)
C11 C12 C13 110.6(2)
N1 C12 C13 127.2(2)
C14 C13 C18 119.5(3)
C14 C13 C12 133.8(3)
C18 C13 C12 106.6(2)
C17 C18 C13 121.3(3)
C17 C18 C19 128.7(3)
C13 C18 C19 110.0(2)
C11 C19 C18 102.5(2)
C11 C19 C20 114.3(2)
C18 C19 C20 113.8(2)
C11 C19 H19 108.6
C18 C19 H19 108.6
C20 C19 H19 108.6
C18 C17 C16 118.6(3)
C18 C17 H17 120.7
C16 C17 H17 120.7
C15 C16 C17 120.3(3)
C15 C16 H16 119.8
C17 C16 H16 119.8
C16 C15 C14 121.8(3)
C16 C15 H15 119.1
C14 C15 H15 119.1
C15 C14 C13 118.4(3)
C15 C14 H14 120.8
C13 C14 H14 120.8
C25 C20 C21 117.1(3)
C25 C20 C19 123.7(3)
C21 C20 C19 119.2(3)
C22 C21 C20 120.0(3)
C22 C21 H21 120.0
C20 C21 H21 120.0
C23 C22 C21 120.5(4)
C23 C22 H22 119.7
C21 C22 H22 119.7
C24 C23 C22 120.7(3)
C24 C23 H23 119.7
C22 C23 H23 119.7
C23 C24 C25 119.3(3)
C23 C24 H24 120.3
C25 C24 H24 120.3
C24 C25 C20 122.3(3)
C24 C25 Br1 117.5(3)
C20 C25 Br1 120.2(2)
C2 C1 H1A 109.5
C2 C1 H1B 109.5
H1A C1 H1B 109.5
C2 C1 H1C 109.5
H1A C1 H1C 109.5
H1B C1 H1C 109.5

loop_
_geom_bond_atom_site_label_1
_geom_bond_atom_site_label_2
_geom_bond_distance
Br1 C25 1.905(3)
S1 O1 1.423(2)
S1 O2 1.429(2)
S1 N1 1.654(2)
S1 C5 1.759(3)
N1 C12 1.433(3)
N1 C8 1.488(4)
C4 C3 1.375(5)
C4 C5 1.381(4)
C4 H4 0.9300
C3 C2 1.376(5)
C3 H3 0.9300
C2 C7 1.379(5)
C2 C1 1.505(5)
C7 C6 1.384(5)
C7 H7 0.9300
C6 C5 1.380(4)
C6 H6 0.9300
C8 C9 1.516(4)
C8 H8A 0.9700
C8 H8B 0.9700
C9 C10 1.524(4)
C9 H9A 0.9700
C9 H9B 0.9700
C10 C11 1.486(4)
C10 H10A 0.9700
C10 H10B 0.9700
C11 C12 1.344(4)
C11 C19 1.503(4)
C12 C13 1.474(4)
C13 C14 1.388(4)
C13 C18 1.402(4)
C18 C17 1.379(4)
C18 C19 1.510(4)
C19 C20 1.521(4)
C19 H19 0.9800
C17 C16 1.384(4)
C17 H17 0.9300
C16 C15 1.377(5)
C16 H16 0.9300
C15 C14 1.386(4)
C15 H15 0.9300
C14 H14 0.9300
C20 C25 1.386(4)
C20 C21 1.415(4)
C21 C22 1.384(4)
C21 H21 0.9300
C22 C23 1.369(5)
C22 H22 0.9300
C23 C24 1.367(5)
C23 H23 0.9300
C24 C25 1.378(4)
C24 H24 0.9300
C1 H1A 0.9600
C1 H1B 0.9600
C1 H1C 0.9600

loop_
_geom_torsion_atom_site_label_1
_geom_torsion_atom_site_label_2
_geom_torsion_atom_site_label_3
_geom_torsion_atom_site_label_4
_geom_torsion
O1 S1 N1 C12 49.2(2)
O2 S1 N1 C12 178.3(2)
C5 S1 N1 C12 -66.0(2)
O1 S1 N1 C8 -170.7(2)
O2 S1 N1 C8 -41.6(2)
C5 S1 N1 C8 74.0(2)
C5 C4 C3 C2 -0.1(5)
C4 C3 C2 C7 2.0(5)
C4 C3 C2 C1 -178.4(3)
C3 C2 C7 C6 -2.2(5)
C1 C2 C7 C6 178.2(3)
C2 C7 C6 C5 0.5(5)
C7 C6 C5 C4 1.3(5)
C7 C6 C5 S1 -175.2(3)
C3 C4 C5 C6 -1.5(5)
C3 C4 C5 S1 175.0(3)
O1 S1 C5 C6 -33.7(3)
O2 S1 C5 C6 -164.6(2)
N1 S1 C5 C6 81.3(3)
O1 S1 C5 C4 149.8(3)
O2 S1 C5 C4 18.9(3)
N1 S1 C5 C4 -95.3(3)
C12 N1 C8 C9 48.0(3)
S1 N1 C8 C9 -95.0(3)
N1 C8 C9 C10 -57.9(4)
C8 C9 C10 C11 35.8(4)
C9 C10 C11 C12 -7.6(4)
C9 C10 C11 C19 179.1(3)
C10 C11 C12 N1 -1.9(5)
C19 C11 C12 N1 172.0(2)
C10 C11 C12 C13 -173.3(3)
C19 C11 C12 C13 0.7(3)
C8 N1 C12 C11 -18.2(4)
S1 N1 C12 C11 123.3(3)
C8 N1 C12 C13 151.6(3)
S1 N1 C12 C13 -66.9(3)
C11 C12 C13 C14 174.8(3)
N1 C12 C13 C14 4.1(5)
C11 C12 C13 C18 -1.6(3)
N1 C12 C13 C18 -172.3(3)
C14 C13 C18 C17 3.1(5)
C12 C13 C18 C17 -179.9(3)
C14 C13 C18 C19 -175.2(3)
C12 C13 C18 C19 1.8(3)
C12 C11 C19 C18 0.4(3)
C10 C11 C19 C18 174.6(3)
C12 C11 C19 C20 124.0(3)
C10 C11 C19 C20 -61.8(4)
C17 C18 C19 C11 -179.5(3)
C13 C18 C19 C11 -1.4(3)
C17 C18 C19 C20 56.5(4)
C13 C18 C19 C20 -125.4(3)
C13 C18 C17 C16 -2.1(5)
C19 C18 C17 C16 175.8(3)
C18 C17 C16 C15 0.2(5)
C17 C16 C15 C14 0.8(5)
C16 C15 C14 C13 0.2(5)
C18 C13 C14 C15 -2.0(5)
C12 C13 C14 C15 -178.1(3)
C11 C19 C20 C25 141.8(3)
C18 C19 C20 C25 -100.9(3)
C11 C19 C20 C21 -39.8(4)
C18 C19 C20 C21 77.5(3)
C25 C20 C21 C22 -0.9(4)
C19 C20 C21 C22 -179.4(3)
C20 C21 C22 C23 -0.9(5)
C21 C22 C23 C24 1.3(5)
C22 C23 C24 C25 0.0(5)
C23 C24 C25 C20 -1.8(5)
C23 C24 C25 Br1 176.9(3)
C21 C20 C25 C24 2.2(5)
C19 C20 C25 C24 -179.3(3)
C21 C20 C25 Br1 -176.4(2)
C19 C20 C25 Br1 2.0(4)
